data_7015643
loop_
_publ_author_name
'Liu, Kefeng'
'Wu, Qiaolin'
'Gao, Wei'
'Mu, Ying'

_publ_section_title
;
 Half-zirconocene anilide complexes: synthesis, characterization and
 catalytic properties for ethylene polymerization and copolymerization
 with 1-hexene.
;
_journal_issue 17
_journal_name_full 'Dalton transactions (Cambridge, England : 2003)'
_journal_page_first 4715
_journal_page_last 4721
_journal_paper_doi 10.1039/c0dt01789b
_journal_volume 40
_journal_year 2011
_chemical_formula_sum 'C19 H27 Cl2 N Zr'
_chemical_formula_weight 431.54
_chemical_name_systematic
;
?
;
_space_group_IT_number 14
_symmetry_cell_setting monoclinic
_symmetry_space_group_name_Hall '-P 2yn'
_symmetry_space_group_name_H-M 'P 1 21/n 1'
_atom_sites_solution_hydrogens geom
_atom_sites_solution_primary direct
_atom_sites_solution_secondary difmap
_audit_creation_method SHELXL-97
_cell_angle_alpha 90.00
_cell_angle_beta 114.34
_cell_angle_gamma 90.00
_cell_formula_units_Z 4
_cell_length_a 8.189(5)
_cell_length_b 27.869(19)
_cell_length_c 9.933(7)
_cell_measurement_reflns_used 7943
_cell_measurement_temperature 293(2)
_cell_measurement_theta_max 26.0
_cell_measurement_theta_min 1.00
_cell_volume 2065(2)
_computing_cell_refinement 'Bruker XSCANS'
_computing_data_collection 'Bruker XSCANS'
_computing_data_reduction 'Bruker SHELXTL'
_computing_molecular_graphics 'Bruker SHELXTL'
_computing_publication_material 'Bruker SHELXTL'
_computing_structure_refinement 'SHELXL-97 (Sheldrick, 1997)'
_computing_structure_solution 'SHELXS-97 (Sheldrick, 1990)'
_diffrn_ambient_temperature 293(2)
_diffrn_measured_fraction_theta_full 0.959
_diffrn_measured_fraction_theta_max 0.959
_diffrn_measurement_device_type 'Bruker P4'
_diffrn_measurement_method '\w scans'
_diffrn_radiation_monochromator graphite
_diffrn_radiation_source 'fine-focus sealed tube'
_diffrn_radiation_type MoK\a
_diffrn_radiation_wavelength 0.71073
_diffrn_reflns_av_R_equivalents 0.0497
_diffrn_reflns_av_sigmaI/netI 0.0611
_diffrn_reflns_limit_h_max 8
_diffrn_reflns_limit_h_min -10
_diffrn_reflns_limit_k_max 34
_diffrn_reflns_limit_k_min -32
_diffrn_reflns_limit_l_max 11
_diffrn_reflns_limit_l_min -12
_diffrn_reflns_number 12197
_diffrn_reflns_theta_full 26.61
_diffrn_reflns_theta_max 26.61
_diffrn_reflns_theta_min 1.46
_diffrn_standards_decay_% 0
_diffrn_standards_interval_count 0
_diffrn_standards_interval_time 0
_diffrn_standards_number 0
_exptl_absorpt_coefficient_mu 0.790
_exptl_absorpt_correction_type none
_exptl_crystal_colour colourless
_exptl_crystal_density_diffrn 1.388
_exptl_crystal_density_method 'not measured'
_exptl_crystal_description block
_exptl_crystal_F_000 888
_exptl_crystal_size_max 0.23
_exptl_crystal_size_mid 0.18
_exptl_crystal_size_min 0.15
_refine_diff_density_max 0.472
_refine_diff_density_min -0.364
_refine_diff_density_rms 0.080
_refine_ls_extinction_method none
_refine_ls_goodness_of_fit_ref 1.029
_refine_ls_hydrogen_treatment constr
_refine_ls_matrix_type full
_refine_ls_number_parameters 302
_refine_ls_number_reflns 4169
_refine_ls_number_restraints 90
_refine_ls_restrained_S_all 1.051
_refine_ls_R_factor_all 0.0701
_refine_ls_R_factor_gt 0.0438
_refine_ls_shift/su_max 0.001
_refine_ls_shift/su_mean 0.000
_refine_ls_structure_factor_coef Fsqd
_refine_ls_weighting_details 'calc w=1/[\s^2^(Fo^2^)+(0.0540P)^2^+0.0000P] where P=(Fo^2^+2Fc^2^)/3'
_refine_ls_weighting_scheme calc
_refine_ls_wR_factor_gt 0.0989
_refine_ls_wR_factor_ref 0.1079
_reflns_number_gt 2985
_reflns_number_total 4169
_reflns_threshold_expression >2sigma(I)
_cod_data_source_file c0dt01789b.txt
_cod_data_source_block lkf2
_cod_depositor_comments
;
The following automatic conversions were performed:
'_symmetry_cell_setting' value 'Monoclinic' changed to 'monoclinic'
according to '/home/saulius/struct/CIF-dictionaries/cif_core.dic'
dictionary named 'cif_core.dic' version 2.4.1 from 2010-06-29.

Automatic conversion script
Id: cif_fix_enum 1555 2011-01-17 13:19:09Z saulius 
;
_cod_original_cell_volume 2066(2)
_cod_original_sg_symbol_H-M 'P2(1)/n '
_cod_database_code 7015643

loop_
_symmetry_equiv_pos_as_xyz
'x, y, z'
'-x+1/2, y+1/2, -z+1/2'
'-x, -y, -z'
'x-1/2, -y-1/2, z-1/2'

loop_
_atom_site_label
_atom_site_type_symbol
_atom_site_fract_x
_atom_site_fract_y
_atom_site_fract_z
_atom_site_U_iso_or_equiv
_atom_site_adp_type
_atom_site_occupancy
_atom_site_symmetry_multiplicity
_atom_site_calc_flag
_atom_site_refinement_flags
_atom_site_disorder_assembly
_atom_site_disorder_group
Zr1 Zr 0.07194(5) 0.101464(12) 0.80485(4) 0.03228(13) Uani 1 1 d . . .
Cl1 Cl -0.00978(17) 0.13772(4) 0.98618(12) 0.0592(3) Uani 1 1 d . A .
Cl2 Cl -0.16375(15) 0.04515(4) 0.67080(13) 0.0546(3) Uani 1 1 d . A .
N1 N 0.0362(4) 0.15413(10) 0.6588(3) 0.0347(7) Uani 1 1 d . A .
C1 C 0.3822(16) 0.0897(5) 0.8207(13) 0.050(3) Uani 0.669(7) 1 d P A 1
C2 C 0.4050(16) 0.1067(4) 0.9633(16) 0.047(3) Uani 0.669(7) 1 d P A 1
C3 C 0.3385(14) 0.0701(4) 1.0271(10) 0.040(2) Uani 0.669(7) 1 d P A 1
C4 C 0.2783(10) 0.0320(3) 0.9268(12) 0.0334(18) Uani 0.669(7) 1 d P A 1
C5 C 0.3040(12) 0.0443(4) 0.8013(10) 0.044(2) Uani 0.669(7) 1 d P A 1
C6 C 0.4711(12) 0.1133(3) 0.7334(11) 0.082(3) Uani 0.669(7) 1 d PU A 1
H6A H 0.5915 0.1016 0.7658 0.123 Uiso 0.669(7) 1 calc PR A 1
H6B H 0.4735 0.1474 0.7478 0.123 Uiso 0.669(7) 1 calc PR A 1
H6C H 0.4054 0.1062 0.6304 0.123 Uiso 0.669(7) 1 calc PR A 1
C7 C 0.4984(13) 0.1503(3) 1.0453(12) 0.093(3) Uani 0.669(7) 1 d PU A 1
H7A H 0.6241 0.1437 1.0972 0.140 Uiso 0.669(7) 1 calc PR A 1
H7B H 0.4499 0.1593 1.1147 0.140 Uiso 0.669(7) 1 calc PR A 1
H7C H 0.4815 0.1761 0.9768 0.140 Uiso 0.669(7) 1 calc PR A 1
C8 C 0.3427(10) 0.0673(3) 1.1784(8) 0.066(2) Uani 0.669(7) 1 d PU A 1
H8A H 0.4559 0.0544 1.2454 0.098 Uiso 0.669(7) 1 calc PR A 1
H8B H 0.2478 0.0467 1.1769 0.098 Uiso 0.669(7) 1 calc PR A 1
H8C H 0.3271 0.0988 1.2103 0.098 Uiso 0.669(7) 1 calc PR A 1
C9 C 0.2083(10) -0.0169(2) 0.9442(9) 0.065(2) Uani 0.669(7) 1 d PU A 1
H9A H 0.3074 -0.0381 0.9939 0.098 Uiso 0.669(7) 1 calc PR A 1
H9B H 0.1347 -0.0297 0.8485 0.098 Uiso 0.669(7) 1 calc PR A 1
H9C H 0.1385 -0.0138 1.0013 0.098 Uiso 0.669(7) 1 calc PR A 1
C10 C 0.2645(11) 0.0143(3) 0.6649(9) 0.081(3) Uani 0.669(7) 1 d PU A 1
H10A H 0.3649 -0.0062 0.6804 0.121 Uiso 0.669(7) 1 calc PR A 1
H10B H 0.2433 0.0349 0.5820 0.121 Uiso 0.669(7) 1 calc PR A 1
H10C H 0.1601 -0.0050 0.6456 0.121 Uiso 0.669(7) 1 calc PR A 1
C1' C 0.405(3) 0.1040(7) 0.862(3) 0.027(4) Uani 0.331(7) 1 d PU A 2
C2' C 0.391(4) 0.0980(10) 0.998(3) 0.037(6) Uani 0.331(7) 1 d PU A 2
C3' C 0.310(3) 0.0541(9) 0.993(3) 0.040(6) Uani 0.331(7) 1 d PU A 2
C4' C 0.277(2) 0.0311(6) 0.860(3) 0.032(4) Uani 0.331(7) 1 d PU A 2
C5' C 0.327(2) 0.0613(7) 0.7703(19) 0.030(4) Uani 0.331(7) 1 d PU A 2
C6' C 0.5069(19) 0.1409(5) 0.8149(17) 0.052(4) Uani 0.331(7) 1 d PU A 2
H6'A H 0.6319 0.1328 0.8561 0.078 Uiso 0.331(7) 1 calc PR A 2
H6'B H 0.4918 0.1720 0.8500 0.078 Uiso 0.331(7) 1 calc PR A 2
H6'C H 0.4615 0.1415 0.7091 0.078 Uiso 0.331(7) 1 calc PR A 2
C7' C 0.462(3) 0.1394(7) 1.112(2) 0.091(6) Uani 0.331(7) 1 d PU A 2
H7'A H 0.5845 0.1330 1.1778 0.137 Uiso 0.331(7) 1 calc PR A 2
H7'B H 0.3905 0.1417 1.1674 0.137 Uiso 0.331(7) 1 calc PR A 2
H7'C H 0.4562 0.1691 1.0610 0.137 Uiso 0.331(7) 1 calc PR A 2
C8' C 0.277(3) 0.0300(9) 1.113(3) 0.131(9) Uani 0.331(7) 1 d PU A 2
H8'A H 0.3825 0.0129 1.1763 0.197 Uiso 0.331(7) 1 calc PR A 2
H8'B H 0.1790 0.0078 1.0706 0.197 Uiso 0.331(7) 1 calc PR A 2
H8'C H 0.2473 0.0536 1.1697 0.197 Uiso 0.331(7) 1 calc PR A 2
C9' C 0.203(2) -0.0191(6) 0.816(2) 0.088(6) Uani 0.331(7) 1 d PU A 2
H9'A H 0.3000 -0.0417 0.8485 0.132 Uiso 0.331(7) 1 calc PR A 2
H9'B H 0.1405 -0.0207 0.7101 0.132 Uiso 0.331(7) 1 calc PR A 2
H9'C H 0.1219 -0.0266 0.8601 0.132 Uiso 0.331(7) 1 calc PR A 2
C10' C 0.337(2) 0.0491(6) 0.6298(18) 0.075(5) Uani 0.331(7) 1 d PU A 2
H10D H 0.4493 0.0339 0.6491 0.113 Uiso 0.331(7) 1 calc PR A 2
H10E H 0.3262 0.0779 0.5736 0.113 Uiso 0.331(7) 1 calc PR A 2
H10F H 0.2405 0.0277 0.5747 0.113 Uiso 0.331(7) 1 calc PR A 2
C11 C -0.1525(5) 0.16915(15) 0.6146(5) 0.0487(11) Uani 1 1 d . . .
H11A H -0.1564 0.2028 0.6340 0.073 Uiso 1 1 calc R A .
H11B H -0.2039 0.1512 0.6701 0.073 Uiso 1 1 calc R . .
H11C H -0.2194 0.1632 0.5110 0.073 Uiso 1 1 calc R . .
C12 C 0.1215(5) 0.18167(13) 0.5847(4) 0.0378(9) Uani 1 1 d . . .
C13 C 0.1140(5) 0.16532(13) 0.4501(4) 0.0406(9) Uani 1 1 d . A .
C14 C 0.2031(6) 0.19210(16) 0.3847(5) 0.0540(11) Uani 1 1 d . . .
H14 H 0.2015 0.1818 0.2951 0.065 Uiso 1 1 calc R A .
C15 C 0.2937(6) 0.23335(16) 0.4469(5) 0.0591(12) Uani 1 1 d . A .
H15 H 0.3532 0.2504 0.4002 0.071 Uiso 1 1 calc R . .
C16 C 0.2963(6) 0.24935(14) 0.5778(5) 0.0533(11) Uani 1 1 d . . .
H16 H 0.3576 0.2774 0.6197 0.064 Uiso 1 1 calc R A .
C17 C 0.2096(5) 0.22448(13) 0.6482(4) 0.0417(9) Uani 1 1 d . A .
C18 C 0.0113(6) 0.12073(15) 0.3763(5) 0.0579(12) Uani 1 1 d . . .
H18A H -0.1115 0.1290 0.3173 0.087 Uiso 1 1 calc R A .
H18B H 0.0169 0.0979 0.4503 0.087 Uiso 1 1 calc R . .
H18C H 0.0632 0.1070 0.3143 0.087 Uiso 1 1 calc R . .
C19 C 0.2126(6) 0.24342(14) 0.7907(5) 0.0549(12) Uani 1 1 d . . .
H19A H 0.3215 0.2610 0.8422 0.082 Uiso 1 1 calc R A .
H19B H 0.2066 0.2171 0.8508 0.082 Uiso 1 1 calc R . .
H19C H 0.1117 0.2642 0.7701 0.082 Uiso 1 1 calc R . .

loop_
_atom_site_aniso_label
_atom_site_aniso_U_11
_atom_site_aniso_U_22
_atom_site_aniso_U_33
_atom_site_aniso_U_23
_atom_site_aniso_U_13
_atom_site_aniso_U_12
Zr1 0.0330(2) 0.0344(2) 0.0330(2) 0.00224(16) 0.01722(17) 0.00378(16)
Cl1 0.0718(8) 0.0726(7) 0.0429(6) 0.0019(5) 0.0335(6) 0.0222(6)
Cl2 0.0453(7) 0.0513(6) 0.0646(7) -0.0059(5) 0.0201(6) -0.0077(5)
N1 0.0340(19) 0.0410(16) 0.0319(17) 0.0035(13) 0.0163(15) 0.0028(14)
C1 0.037(6) 0.066(8) 0.057(8) 0.015(6) 0.029(6) 0.011(6)
C2 0.033(5) 0.039(5) 0.057(8) 0.016(5) 0.005(5) -0.001(3)
C3 0.042(5) 0.036(5) 0.036(5) 0.003(4) 0.009(4) 0.012(4)
C4 0.031(4) 0.042(4) 0.026(4) 0.001(4) 0.010(3) 0.009(3)
C5 0.046(5) 0.055(6) 0.037(5) 0.016(4) 0.023(4) 0.022(4)
C6 0.066(4) 0.097(5) 0.093(5) 0.027(4) 0.043(4) 0.008(3)
C7 0.083(5) 0.072(4) 0.102(5) -0.001(4) 0.016(4) -0.001(4)
C8 0.066(4) 0.077(4) 0.050(4) 0.006(3) 0.021(3) 0.019(3)
C9 0.063(4) 0.048(3) 0.079(4) 0.010(3) 0.023(3) 0.007(3)
C10 0.081(4) 0.091(4) 0.075(4) -0.014(3) 0.036(3) 0.030(3)
C1' 0.024(6) 0.027(6) 0.030(6) 0.003(4) 0.011(4) 0.002(4)
C2' 0.033(7) 0.037(8) 0.038(7) 0.002(5) 0.011(5) 0.001(5)
C3' 0.040(7) 0.042(7) 0.039(7) 0.006(5) 0.018(5) 0.001(5)
C4' 0.030(5) 0.029(5) 0.035(6) 0.002(5) 0.010(4) 0.002(4)
C5' 0.025(5) 0.034(6) 0.032(6) 0.001(4) 0.014(4) 0.003(4)
C6' 0.041(5) 0.052(5) 0.064(6) 0.009(4) 0.022(4) 0.003(4)
C7' 0.090(8) 0.099(8) 0.085(8) -0.012(5) 0.036(5) 0.001(5)
C8' 0.129(10) 0.137(10) 0.132(10) 0.010(5) 0.058(6) 0.002(5)
C9' 0.083(7) 0.074(7) 0.099(7) 0.002(5) 0.029(5) 0.002(5)
C10' 0.071(6) 0.080(6) 0.077(6) -0.012(4) 0.032(5) 0.010(4)
C11 0.041(3) 0.057(2) 0.051(3) 0.015(2) 0.023(2) 0.005(2)
C12 0.041(2) 0.042(2) 0.034(2) 0.0049(17) 0.0200(19) 0.0017(18)
C13 0.044(3) 0.045(2) 0.036(2) 0.0035(17) 0.019(2) 0.0013(18)
C14 0.067(3) 0.064(3) 0.041(3) 0.004(2) 0.033(2) 0.000(2)
C15 0.065(3) 0.067(3) 0.057(3) 0.014(2) 0.036(3) -0.006(3)
C16 0.064(3) 0.044(2) 0.055(3) 0.005(2) 0.026(3) -0.008(2)
C17 0.047(3) 0.035(2) 0.043(2) 0.0051(17) 0.019(2) 0.0036(18)
C18 0.071(3) 0.064(3) 0.040(3) -0.013(2) 0.024(3) -0.014(3)
C19 0.079(4) 0.039(2) 0.051(3) -0.0067(19) 0.032(3) -0.005(2)

loop_
_atom_type_symbol
_atom_type_description
_atom_type_scat_dispersion_real
_atom_type_scat_dispersion_imag
_atom_type_scat_source
C C 0.0033 0.0016 'International Tables Vol C Tables 4.2.6.8 and 6.1.1.4'
H H 0.0000 0.0000 'International Tables Vol C Tables 4.2.6.8 and 6.1.1.4'
N N 0.0061 0.0033 'International Tables Vol C Tables 4.2.6.8 and 6.1.1.4'
Cl Cl 0.1484 0.1585 'International Tables Vol C Tables 4.2.6.8 and 6.1.1.4'
Zr Zr -2.9673 0.5597 'International Tables Vol C Tables 4.2.6.8 and 6.1.1.4'

loop_
_geom_angle_atom_site_label_1
_geom_angle_atom_site_label_2
_geom_angle_atom_site_label_3
_geom_angle
_geom_angle_site_symmetry_1
_geom_angle_site_symmetry_3
_geom_angle_publ_flag
N1 Zr1 Cl1 103.52(10) . . ?
N1 Zr1 Cl2 103.42(10) . . ?
Cl1 Zr1 Cl2 106.36(6) . . ?
N1 Zr1 C3' 141.3(5) . . ?
Cl1 Zr1 C3' 92.0(6) . . ?
Cl2 Zr1 C3' 105.9(6) . . ?
N1 Zr1 C4' 128.5(6) . . ?
Cl1 Zr1 C4' 122.6(6) . . ?
Cl2 Zr1 C4' 85.6(4) . . ?
C3' Zr1 C4' 32.6(6) . . ?
N1 Zr1 C5 110.1(3) . . ?
Cl1 Zr1 C5 137.2(2) . . ?
Cl2 Zr1 C5 91.0(3) . . ?
C3' Zr1 C5 45.3(6) . . ?
C4' Zr1 C5 18.5(4) . . ?
N1 Zr1 C1 89.0(3) . . ?
Cl1 Zr1 C1 126.9(3) . . ?
Cl2 Zr1 C1 120.6(4) . . ?
C3' Zr1 C1 54.2(6) . . ?
C4' Zr1 C1 46.3(5) . . ?
C5 Zr1 C1 32.5(3) . . ?
N1 Zr1 C5' 96.3(4) . . ?
Cl1 Zr1 C5' 142.9(4) . . ?
Cl2 Zr1 C5' 98.9(5) . . ?
C3' Zr1 C5' 54.6(7) . . ?
C4' Zr1 C5' 32.7(5) . . ?
C5 Zr1 C5' 14.5(3) . . ?
C1 Zr1 C5' 21.7(4) . . ?
N1 Zr1 C2' 112.0(7) . . ?
Cl1 Zr1 C2' 88.2(6) . . ?
Cl2 Zr1 C2' 137.3(6) . . ?
C3' Zr1 C2' 32.2(7) . . ?
C4' Zr1 C2' 53.9(7) . . ?
C5 Zr1 C2' 55.2(6) . . ?
C1 Zr1 C2' 40.6(6) . . ?
C5' Zr1 C2' 55.2(7) . . ?
N1 Zr1 C4 141.2(2) . . ?
Cl1 Zr1 C4 107.6(3) . . ?
Cl2 Zr1 C4 89.5(2) . . ?
C3' Zr1 C4 19.8(5) . . ?
C4' Zr1 C4 15.0(4) . . ?
C5 Zr1 C4 32.2(2) . . ?
C1 Zr1 C4 53.7(3) . . ?
C5' Zr1 C4 45.2(4) . . ?
C2' Zr1 C4 47.8(6) . . ?
N1 Zr1 C2 102.0(3) . . ?
Cl1 Zr1 C2 94.1(4) . . ?
Cl2 Zr1 C2 142.3(3) . . ?
C3' Zr1 C2 40.8(6) . . ?
C4' Zr1 C2 56.8(5) . . ?
C5 Zr1 C2 54.0(4) . . ?
C1 Zr1 C2 33.0(4) . . ?
C5' Zr1 C2 50.7(5) . . ?
C2' Zr1 C2 10.7(6) . . ?
C4 Zr1 C2 53.8(3) . . ?
N1 Zr1 C3 134.5(3) . . ?
Cl1 Zr1 C3 84.1(2) . . ?
Cl2 Zr1 C3 117.5(3) . . ?
C3' Zr1 C3 12.5(6) . . ?
C4' Zr1 C3 43.6(5) . . ?
C5 Zr1 C3 53.4(3) . . ?
C1 Zr1 C3 54.0(3) . . ?
C5' Zr1 C3 60.0(4) . . ?
C2' Zr1 C3 22.5(5) . . ?
C4 Zr1 C3 32.1(2) . . ?
C2 Zr1 C3 32.6(3) . . ?
C12 N1 C11 111.5(3) . . ?
C12 N1 Zr1 144.2(3) . . ?
C11 N1 Zr1 104.2(2) . . ?
C5 C1 C2 107.5(9) . . ?
C5 C1 C6 128.6(12) . . ?
C2 C1 C6 122.2(13) . . ?
C5 C1 Zr1 73.3(6) . . ?
C2 C1 Zr1 74.6(7) . . ?
C6 C1 Zr1 129.1(7) . . ?
C3 C2 C1 106.7(10) . . ?
C3 C2 C7 123.2(13) . . ?
C1 C2 C7 129.8(13) . . ?
C3 C2 Zr1 73.9(6) . . ?
C1 C2 Zr1 72.4(6) . . ?
C7 C2 Zr1 124.5(7) . . ?
C4 C3 C2 108.3(8) . . ?
C4 C3 C8 122.1(11) . . ?
C2 C3 C8 129.3(12) . . ?
C4 C3 Zr1 73.6(4) . . ?
C2 C3 Zr1 73.5(6) . . ?
C8 C3 Zr1 123.3(6) . . ?
C5 C4 C3 108.1(7) . . ?
C5 C4 C9 121.9(11) . . ?
C3 C4 C9 129.8(10) . . ?
C5 C4 Zr1 72.5(4) . . ?
C3 C4 Zr1 74.3(4) . . ?
C9 C4 Zr1 122.3(5) . . ?
C4 C5 C1 109.3(8) . . ?
C4 C5 C10 127.7(12) . . ?
C1 C5 C10 122.9(12) . . ?
C4 C5 Zr1 75.3(4) . . ?
C1 C5 Zr1 74.2(5) . . ?
C10 C5 Zr1 119.0(5) . . ?
C1 C6 H6A 109.5 . . ?
C1 C6 H6B 109.5 . . ?
H6A C6 H6B 109.5 . . ?
C1 C6 H6C 109.5 . . ?
H6A C6 H6C 109.5 . . ?
H6B C6 H6C 109.5 . . ?
C2 C7 H7A 109.5 . . ?
C2 C7 H7B 109.5 . . ?
H7A C7 H7B 109.5 . . ?
C2 C7 H7C 109.5 . . ?
H7A C7 H7C 109.5 . . ?
H7B C7 H7C 109.5 . . ?
C3 C8 H8A 109.5 . . ?
C3 C8 H8B 109.5 . . ?
H8A C8 H8B 109.5 . . ?
C3 C8 H8C 109.5 . . ?
H8A C8 H8C 109.5 . . ?
H8B C8 H8C 109.5 . . ?
C4 C9 H9A 109.5 . . ?
C4 C9 H9B 109.5 . . ?
H9A C9 H9B 109.5 . . ?
C4 C9 H9C 109.5 . . ?
H9A C9 H9C 109.5 . . ?
H9B C9 H9C 109.5 . . ?
C5 C10 H10A 109.5 . . ?
C5 C10 H10B 109.5 . . ?
H10A C10 H10B 109.5 . . ?
C5 C10 H10C 109.5 . . ?
H10A C10 H10C 109.5 . . ?
H10B C10 H10C 109.5 . . ?
C2' C1' C5' 108(2) . . ?
C2' C1' C6' 130(2) . . ?
C5' C1' C6' 121(2) . . ?
C2' C1' Zr1 72.8(16) . . ?
C5' C1' Zr1 71.9(12) . . ?
C6' C1' Zr1 128.7(13) . . ?
C3' C2' C1' 107(2) . . ?
C3' C2' C7' 135(3) . . ?
C1' C2' C7' 117(2) . . ?
C3' C2' Zr1 71.3(15) . . ?
C1' C2' Zr1 74.8(15) . . ?
C7' C2' Zr1 119.1(15) . . ?
C2' C3' C4' 110.1(18) . . ?
C2' C3' C8' 128(3) . . ?
C4' C3' C8' 122(2) . . ?
C2' C3' Zr1 76.5(14) . . ?
C4' C3' Zr1 74.9(12) . . ?
C8' C3' Zr1 120.1(15) . . ?
C3' C4' C5' 109.5(16) . . ?
C3' C4' C9' 127(2) . . ?
C5' C4' C9' 123(2) . . ?
C3' C4' Zr1 72.5(11) . . ?
C5' C4' Zr1 74.8(10) . . ?
C9' C4' Zr1 120.8(11) . . ?
C4' C5' C10' 128(2) . . ?
C4' C5' C1' 104.9(17) . . ?
C10' C5' C1' 126(2) . . ?
C4' C5' Zr1 72.5(10) . . ?
C10' C5' Zr1 127.1(11) . . ?
C1' C5' Zr1 74.3(13) . . ?
C1' C6' H6'A 109.5 . . ?
C1' C6' H6'B 109.5 . . ?
H6'A C6' H6'B 109.5 . . ?
C1' C6' H6'C 109.5 . . ?
H6'A C6' H6'C 109.5 . . ?
H6'B C6' H6'C 109.5 . . ?
C2' C7' H7'A 109.5 . . ?
C2' C7' H7'B 109.5 . . ?
H7'A C7' H7'B 109.5 . . ?
C2' C7' H7'C 109.5 . . ?
H7'A C7' H7'C 109.5 . . ?
H7'B C7' H7'C 109.5 . . ?
C3' C8' H8'A 109.5 . . ?
C3' C8' H8'B 109.5 . . ?
H8'A C8' H8'B 109.5 . . ?
C3' C8' H8'C 109.5 . . ?
H8'A C8' H8'C 109.5 . . ?
H8'B C8' H8'C 109.5 . . ?
C4' C9' H9'A 109.5 . . ?
C4' C9' H9'B 109.5 . . ?
H9'A C9' H9'B 109.5 . . ?
C4' C9' H9'C 109.5 . . ?
H9'A C9' H9'C 109.5 . . ?
H9'B C9' H9'C 109.5 . . ?
C5' C10' H10D 109.5 . . ?
C5' C10' H10E 109.5 . . ?
H10D C10' H10E 109.5 . . ?
C5' C10' H10F 109.5 . . ?
H10D C10' H10F 109.5 . . ?
H10E C10' H10F 109.5 . . ?
N1 C11 H11A 109.5 . . ?
N1 C11 H11B 109.5 . . ?
H11A C11 H11B 109.5 . . ?
N1 C11 H11C 109.5 . . ?
H11A C11 H11C 109.5 . . ?
H11B C11 H11C 109.5 . . ?
C13 C12 C17 121.5(3) . . ?
C13 C12 N1 118.8(3) . . ?
C17 C12 N1 119.6(3) . . ?
C14 C13 C12 117.0(4) . . ?
C14 C13 C18 120.9(4) . . ?
C12 C13 C18 122.1(3) . . ?
C15 C14 C13 122.3(4) . . ?
C15 C14 H14 118.8 . . ?
C13 C14 H14 118.8 . . ?
C16 C15 C14 119.7(4) . . ?
C16 C15 H15 120.1 . . ?
C14 C15 H15 120.1 . . ?
C15 C16 C17 120.8(4) . . ?
C15 C16 H16 119.6 . . ?
C17 C16 H16 119.6 . . ?
C16 C17 C12 118.6(4) . . ?
C16 C17 C19 119.5(4) . . ?
C12 C17 C19 122.0(3) . . ?
C13 C18 H18A 109.5 . . ?
C13 C18 H18B 109.5 . . ?
H18A C18 H18B 109.5 . . ?
C13 C18 H18C 109.5 . . ?
H18A C18 H18C 109.5 . . ?
H18B C18 H18C 109.5 . . ?
C17 C19 H19A 109.5 . . ?
C17 C19 H19B 109.5 . . ?
H19A C19 H19B 109.5 . . ?
C17 C19 H19C 109.5 . . ?
H19A C19 H19C 109.5 . . ?
H19B C19 H19C 109.5 . . ?

loop_
_geom_bond_atom_site_label_1
_geom_bond_atom_site_label_2
_geom_bond_distance
_geom_bond_site_symmetry_2
_geom_bond_publ_flag
Zr1 N1 1.998(3) . ?
Zr1 Cl1 2.3890(15) . ?
Zr1 Cl2 2.4171(15) . ?
Zr1 C3' 2.46(2) . ?
Zr1 C4' 2.489(15) . ?
Zr1 C5 2.491(7) . ?
Zr1 C1 2.502(11) . ?
Zr1 C5' 2.518(16) . ?
Zr1 C2' 2.52(3) . ?
Zr1 C4 2.526(7) . ?
Zr1 C2 2.529(12) . ?
Zr1 C3 2.536(8) . ?
N1 C12 1.430(4) . ?
N1 C11 1.482(5) . ?
C1 C5 1.395(14) . ?
C1 C2 1.430(16) . ?
C1 C6 1.495(13) . ?
C2 C3 1.422(14) . ?
C2 C7 1.488(15) . ?
C3 C4 1.399(11) . ?
C3 C8 1.492(11) . ?
C4 C5 1.391(10) . ?
C4 C9 1.515(10) . ?
C5 C10 1.510(10) . ?
C6 H6A 0.9600 . ?
C6 H6B 0.9600 . ?
C6 H6C 0.9600 . ?
C7 H7A 0.9600 . ?
C7 H7B 0.9600 . ?
C7 H7C 0.9600 . ?
C8 H8A 0.9600 . ?
C8 H8B 0.9600 . ?
C8 H8C 0.9600 . ?
C9 H9A 0.9600 . ?
C9 H9B 0.9600 . ?
C9 H9C 0.9600 . ?
C10 H10A 0.9600 . ?
C10 H10B 0.9600 . ?
C10 H10C 0.9600 . ?
C1' C2' 1.41(3) . ?
C1' C5' 1.47(2) . ?
C1' C6' 1.51(3) . ?
C2' C3' 1.38(3) . ?
C2' C7' 1.55(3) . ?
C3' C4' 1.39(2) . ?
C3' C8' 1.49(3) . ?
C4' C5' 1.41(2) . ?
C4' C9' 1.52(2) . ?
C5' C10' 1.47(2) . ?
C6' H6'A 0.9600 . ?
C6' H6'B 0.9600 . ?
C6' H6'C 0.9600 . ?
C7' H7'A 0.9600 . ?
C7' H7'B 0.9600 . ?
C7' H7'C 0.9600 . ?
C8' H8'A 0.9600 . ?
C8' H8'B 0.9600 . ?
C8' H8'C 0.9600 . ?
C9' H9'A 0.9600 . ?
C9' H9'B 0.9600 . ?
C9' H9'C 0.9600 . ?
C10' H10D 0.9600 . ?
C10' H10E 0.9600 . ?
C10' H10F 0.9600 . ?
C11 H11A 0.9600 . ?
C11 H11B 0.9600 . ?
C11 H11C 0.9600 . ?
C12 C13 1.390(5) . ?
C12 C17 1.402(5) . ?
C13 C14 1.379(5) . ?
C13 C18 1.510(5) . ?
C14 C15 1.370(6) . ?
C14 H14 0.9300 . ?
C15 C16 1.367(6) . ?
C15 H15 0.9300 . ?
C16 C17 1.373(5) . ?
C16 H16 0.9300 . ?
C17 C19 1.501(5) . ?
C18 H18A 0.9600 . ?
C18 H18B 0.9600 . ?
C18 H18C 0.9600 . ?
C19 H19A 0.9600 . ?
C19 H19B 0.9600 . ?
C19 H19C 0.9600 . ?
